data_2009449
loop_
_publ_author_name
'Munyejabo, V.'
'Postel, M.'
'Roustan, J.L.'
'Bensimon, C.'

_publ_section_title
;
 1,1'-Bis(diphenylphosphine oxide)ferrocene dihydrate
;
_journal_issue 2
_journal_name_full 'Acta Crystallographica Section C'
_journal_page_first 224
_journal_page_last 226
_journal_paper_doi 10.1107/S0108270193008273
_journal_volume 50
_journal_year 1994
_chemical_formula_moiety 'C34 H28 Fe1 O2 P2,2H2 O1'
_chemical_formula_sum 'C34 H32 Fe O4 P2'
_chemical_formula_weight 622.41
_space_group_IT_number 14
_space_group_name_Hall '-P 2yn'
_space_group_name_H-M_alt 'P 1 21/n 1'
_symmetry_cell_setting monoclinic
_symmetry_space_group_name_Hall '-P 2yn'
_symmetry_space_group_name_H-M 'P 1 21/n 1'
_atom_type_scat_source IntTabIV
_cell_angle_alpha 90
_cell_angle_beta 106.23(2)
_cell_angle_gamma 90
_cell_formula_units_Z 2
_cell_length_a 8.792(4)
_cell_length_b 15.822(3)
_cell_length_c 10.979(3)
_cell_measurement_reflns_used 25
_cell_measurement_temperature 153
_cell_measurement_theta_max 25
_cell_measurement_theta_min 20
_cell_volume 1466.4(8)
_diffrn_measurement_device Rigaku
_diffrn_measurement_method \w-2\q
_diffrn_radiation_type MoK\a
_diffrn_radiation_wavelength 0.71073
_diffrn_reflns_av_R_equivalents 0.045
_diffrn_reflns_limit_h_max 10
_diffrn_reflns_limit_h_min -10
_diffrn_reflns_limit_k_max 18
_diffrn_reflns_limit_k_min 0
_diffrn_reflns_limit_l_max 13
_diffrn_reflns_limit_l_min 0
_diffrn_reflns_number 2753
_diffrn_reflns_theta_max 24.95
_diffrn_standards_decay_% 3.2
_diffrn_standards_interval_count 150
_diffrn_standards_number 3
_exptl_absorpt_coefficient_mu 1.30
_exptl_absorpt_correction_type none
_exptl_crystal_colour Amber
_exptl_crystal_density_diffrn 1.41
_exptl_crystal_density_meas 1.410
_exptl_crystal_size_max 0.3
_exptl_crystal_size_mid 0.2
_exptl_crystal_size_min 0.2
_refine_diff_density_max 0.320
_refine_diff_density_min -0.370
_refine_ls_extinction_coef 0.29579
_refine_ls_extinction_method 'Larson (1970)'
_refine_ls_goodness_of_fit_obs 3.15
_refine_ls_number_parameters 252
_refine_ls_number_reflns 2023
_refine_ls_R_factor_obs 0.040
_refine_ls_shift/esd_max 0.096
_refine_ls_structure_factor_coef F
_refine_ls_weighting_details 'w = 1/\s^2^(F~obs~)'
_refine_ls_weighting_scheme calc
_refine_ls_wR_factor_obs 0.023
_reflns_number_observed 2023
_reflns_number_total 2576
_reflns_observed_criterion I>2.5\s(I)
_cod_data_source_file du1055.cif
_cod_data_source_block du1055_structure_1_of_1
_cod_depositor_comments
;
 Adding the _atom_site_type_symbol data item.

 Antanas Vaitkus,
 2017-01-17

The following automatic conversions were performed:

'_refine_ls_weighting_scheme' value 'w = 1/\s^2^(F~obs~)' was changed
to 'calc'. New tag '_refine_ls_weighting_details' was created. The
value of the new tag was set to 'w = 1/\s^2^(F~obs~)'.

Automatic conversion script
Id: cif_fix_values 3143 2015-03-26 13:38:13Z robertas 
;
_cod_original_cell_volume 1466.4
_cod_original_sg_symbol_H-M 'P 21/n'
_cod_original_formula_sum 'C34 H32 Fe1 O4 P2'
_cod_database_code 2009449

loop_
_space_group_symop_id
_space_group_symop_operation_xyz
1 x,y,z
2 -x+1/2,y+1/2,-z+1/2
3 -x,-y,-z
4 x+1/2,-y+1/2,z+1/2

loop_
_atom_site_label
_atom_site_type_symbol
_atom_site_fract_x
_atom_site_fract_y
_atom_site_fract_z
Fe Fe .5 .5 .0
P P .54330(11) .35522(6) .23792(8)
O1 O .5041(3) .41433(14) .3309(2)
O2 O .1165(3) .9268(2) -.0485(3)
C1 C .7555(4) .3430(2) .2636(3)
C2 C .8552(5) .4036(3) .3388(3)
C3 C 1.0190(5) .3977(3) .3569(4)
C4 C 1.0776(5) .3354(3) .2976(5)
C5 C .9815(5) .2748(3) .2221(4)
C6 C .8169(5) .2780(3) .2053(4)
C7 C .4606(4) .2516(2) .2454(3)
C8 C .4729(4) .2162(3) .3645(3)
C9 C .4015(5) .1385(3) .3720(4)
C10 C .3186(5) .0960(3) .2644(4)
C11 C .3082(5) .1304(3) .1464(4)
C12 C .3791(5) .2069(2) .1373(3)
C13 C .4647(4) .3875(2) .0772(3)
C14 C .5257(5) .3741(2) -.0285(3)
C15 C .4217(5) .4084(2) -.1382(3)
C16 C .2923(5) .4435(3) -.1013(4)
C17 C .3164(5) .4300(2) .0305(4)
H2 H .812(4) .4534(19) .389(3)
H3 H .414(5) .940(3) .086(4)
H4 H 1.191(4) .339(2) .311(3)
H5 H 1.016(4) .227(2) .177(3)
H6 H .754(4) .234(2) .147(3)
H8 H .511(4) .2586(19) .441(3)
H9 H .404(3) .1242(18) .450(3)
H10 H .267(4) .040(2) .258(3)
H11 H .251(4) .098(2) .064(3)
H12 H .380(4) .2298(18) .054(3)
H14 H .389(4) .660(2) .030(3)
H15 H .448(4) .4155(19) -.228(3)
H16 H .213(4) .472(2) -.161(3)
H17 H .258(4) .446(2) .093(3)
HO1 H .077(5) .915(2) .033(4)
HO2 H .070(5) .976(3) -.090(4)

loop_
_geom_angle_atom_site_label_1
_geom_angle_atom_site_label_2
_geom_angle_atom_site_label_3
_geom_angle
_geom_angle_publ_flag
O1 P C1 112.56(15) yes
O1 P C7 111.36(15) yes
O1 P C13 113.44(15) yes
C1 P C7 107.77(16) yes
C1 P C13 106.37(16) yes
C7 P C13 104.86(16) yes
C13 Fe C13a 180.0 no
C13 Fe C14 40.96(14) no
C13 Fe C15 68.59(14) no
C13 Fe C16 68.24(14) no
C13 Fe C17 40.87(14) no
C14 Fe C14a 180.0 no
C14 Fe C15 39.87(15) no
C14 Fe C16 67.20(17) no
C14 Fe C17 68.01(15) no
C15 Fe C15a 180.0 no
C15 Fe C16 40.32(19) no
C15 Fe C17 68.18(16) no
C16 Fe C16a 180.0 no
C16 Fe C17 40.30(16) no
C17 Fe C17a 180.0 no
HO1 O2 HO2 110(3) no
P C1 C2 117.6(3) no
P C1 C6 121.2(3) no
C2 C1 C6 121.0(3) no
C1 C2 C3 119.1(4) no
C1 C2 H2 122.8(17) no
C3 C2 H2 117.9(17) no
C2 C3 C4 119.5(4) no
C2 C3 H3 117(3) no
C4 C3 H3 124(3) no
C3 C4 C5 122.5(4) no
C3 C4 H4 114(2) no
C5 C4 H4 124(2) no
C4 C5 C6 119.0(4) no
C4 C5 H5 126.9(18) no
C6 C5 H5 114.1(18) no
C1 C6 C5 118.7(4) no
C1 C6 H6 126(2) no
C5 C6 H6 115(2) no
P C7 C8 118.7(3) no
P C7 C12 122.6(3) no
C8 C7 C12 118.6(3) no
C7 C8 C9 119.4(4) no
C7 C8 H8 114.4(17) no
C9 C8 H8 124.3(17) no
C8 C9 C10 121.2(4) no
C8 C9 H9 113.3(19) no
C10 C9 H9 124.9(19) no
C9 C10 C11 119.4(4) no
C9 C10 H10 128(2) no
C11 C10 H10 112(2) no
C10 C11 C12 120.1(14) no
C10 C11 H11 120.4(18) no
C12 C11 H11 119.6(18) no
C7 C12 C11 121.2(3) no
C7 C12 H12 118.0(18) no
C11 C12 H12 120.7(18) no
Fe C13 P 127.07(17) no
Fe C13 C14 69.8(2) no
Fe C13 C17 70.6(2) no
P C13 C14 129.4(3) no
P C13 C17 123.6(3) no
C14 C13 C17 106.9(3) no
Fe C14 C13 69.3(2) no
Fe C14 C15 71.3(2) no
Fe C14 H14 134(2) no
C13 C14 C15 109.8(4) no
C13 C14 H14 126(2) no
C15 C14 H14 123(2) no
Fe C15 C14 68.8(2) no
Fe C15 C16 69.3(2) no
Fe C15 H15 119.1(16) no
C14 C15 C16 106.7(3) no
C14 C15 H15 124.9(16) no
C16 C15 H15 127.6(16) no
Fe C16 C15 70.4(2) no
Fe C16 C17 69.9(2) no
Fe C16 H16 124(2) no
C15 C16 C17 109.2(4) no
C15 C16 H16 119(2) no
C17 C16 H16 132(2) no
Fe C17 C13 68.5(2) no
Fe C17 C16 69.8(2) no
Fe C17 H17 124(2) no
C13 C17 C16 107.4(4) no
C13 C17 H17 117.4(19) no
C16 C17 H17 135.1(19) no

loop_
_geom_bond_atom_site_label_1
_geom_bond_atom_site_label_2
_geom_bond_distance
_geom_bond_publ_flag
Fe Cp 1.6592(2) yes
P O1 1.495(2) yes
P C1 1.818(4) yes
P C7 1.805(4) yes
P C13 1.780(3) yes
C13 C14 1.424(5) yes
C13 C17 1.429(5) yes
C14 C15 1.402(6) yes
C15 C16 1.423(7) yes
C16 C17 1.419(6) yes
Fe C13 2.032(3) no
Fe C14 2.039(4) no
Fe C15 2.072(4) no
Fe C16 2.058(4) no
Fe C17 2.060(4) no
O2 HO1 1.06(5) no
O2 HO2 0.94(5) no
C1 C2 1.403(5) no
C1 C6 1.398(6) no
C2 C3 1.401(6) no
C2 H2 1.09(3) no
C3 C4 1.360(8) no
C3 H3 0.99(4) no
C4 C5 1.389(8) no
C4 H4 0.96(4) no
C5 C6 1.407(6) no
C5 H5 1.00(3) no
C6 H6 1.00(3) no
C7 C8 1.398(5) no
C7 C12 1.396(5) no
C8 C9 1.394(6) no
C8 H8 1.05(3) no
C9 C10 1.377(6) no
C9 H9 0.88(3) no
C10 C11 1.384(6) no
C10 H10 0.99(3) no
C11 C12 1.377(6) no
C11 H11 1.04(3) no
C12 H12 0.99(3) no
C14 H14 0.93(3) no
C15 H15 1.08(3) no
C16 H16 0.93(3) no
C17 H17 0.99(3) no
